data_2243615
loop_
_publ_author_name
'Hall, Abigail J.'
'Zeller, Matthias'
'Zaleski, Curtis M.'

_publ_section_title
;
 Synthesis and crystal structure of a heterobimetallic nickel--manganese
 12-metallacrown-4 methanol disolvate monohydrate compound
;
_journal_coeditor_code IS5558
_journal_issue 11
_journal_name_full 'Acta Crystallographica Section E'
_journal_page_first 1720
_journal_page_last 1724
_journal_paper_doi 10.1107/S205698902001316X
_journal_volume 76
_journal_year 2020
_chemical_formula_iupac '[Mn4 Ni1 (C7 H4 N1 O3)4 (C2 H3 O2)2 (C1 H4 O1)6], 2C H4 O, H2 O'
_chemical_formula_moiety 'C38 H46 Mn4 N4 Ni O22, 2(C H4 O), H2 O'
_chemical_formula_sum 'C40 H56 Mn4 N4 Ni O25'
_chemical_formula_weight 1271.35
_chemical_name_systematic
'Di-\m-acetato-tetrakis(\m~4~-<i>N</i>,2-dioxidobenzene-1-carboximidato)hexamethanoltetramanganese(III)nickel(II) methanol disolvate monohydrate'
_space_group_crystal_system triclinic
_space_group_IT_number 2
_space_group_name_Hall '-P 1'
_space_group_name_H-M_alt 'P -1'
_atom_sites_solution_hydrogens mixed
_atom_sites_solution_primary direct
_atom_sites_solution_secondary difmap
_audit_creation_method SHELXL-2018/3
_cell_angle_alpha 85.318(3)
_cell_angle_beta 86.231(3)
_cell_angle_gamma 77.583(3)
_cell_formula_units_Z 1
_cell_length_a 10.3647(7)
_cell_length_b 10.7781(8)
_cell_length_c 11.8303(8)
_cell_measurement_reflns_used 9780
_cell_measurement_temperature 150(2)
_cell_measurement_theta_max 30.5600
_cell_measurement_theta_min 2.5896
_cell_volume 1284.79(16)
_computing_cell_refinement
;
SAINT (Bruker, 2018)
;
_computing_data_collection
;
APEX3 (Bruker, 2018)
;
_computing_data_reduction
;
SAINT (Bruker, 2018)
;
_computing_molecular_graphics
;
Mercury (Macrae et al., 2020)
;
_computing_publication_material
;
publCIF (Westrip, 2010)
;
_computing_structure_refinement
;
<i>SHELXL2018/3</i> (Sheldrick, 2015),
<i>SHELXLE</i> (H\"ubschle <i>et al.</i>, 2011)
;
_computing_structure_solution
;
SHELXS97 (Sheldrick, 2008)
;
_diffrn_ambient_temperature 150(2)
_diffrn_detector_area_resol_mean 10.4167
_diffrn_measured_fraction_theta_full 0.996
_diffrn_measured_fraction_theta_max 0.982
_diffrn_measurement_device_type 'Bruker AXS D8 Quest CMOS diffractometer'
_diffrn_measurement_method 'omega and phi scans'
_diffrn_radiation_monochromator 'Triumph curved graphite crystal'
_diffrn_radiation_type MoK\a
_diffrn_radiation_wavelength 0.71073
_diffrn_reflns_av_R_equivalents 0.0263
_diffrn_reflns_av_unetI/netI 0.0505
_diffrn_reflns_limit_h_max 14
_diffrn_reflns_limit_h_min -14
_diffrn_reflns_limit_k_max 15
_diffrn_reflns_limit_k_min -15
_diffrn_reflns_limit_l_max 16
_diffrn_reflns_limit_l_min -16
_diffrn_reflns_number 13573
_diffrn_reflns_theta_full 25.242
_diffrn_reflns_theta_max 30.616
_diffrn_reflns_theta_min 2.508
_diffrn_source 'fine focus sealed tube X-ray source'
_diffrn_source_current '30 mA'
_diffrn_source_voltage '50 kV'
_exptl_absorpt_coefficient_mu 1.404
_exptl_absorpt_correction_T_max 0.746067
_exptl_absorpt_correction_T_min 0.615857
_exptl_absorpt_correction_type multi-scan
_exptl_absorpt_process_details
;
(<i>SADABS2016/2</i>; Krause <i>et al.</i>, 2015)
;
_exptl_crystal_colour brown
_exptl_crystal_density_diffrn 1.643
_exptl_crystal_description block
_exptl_crystal_F_000 652
_exptl_crystal_size_max 0.240
_exptl_crystal_size_mid 0.220
_exptl_crystal_size_min 0.130
_refine_diff_density_max 1.791
_refine_diff_density_min -1.016
_refine_ls_extinction_method none
_refine_ls_goodness_of_fit_ref 1.069
_refine_ls_hydrogen_treatment mixed
_refine_ls_matrix_type full
_refine_ls_number_parameters 355
_refine_ls_number_reflns 7767
_refine_ls_number_restraints 9
_refine_ls_restrained_S_all 1.073
_refine_ls_R_factor_all 0.0642
_refine_ls_R_factor_gt 0.0495
_refine_ls_shift/su_max 0.030
_refine_ls_shift/su_mean 0.002
_refine_ls_structure_factor_coef Fsqd
_refine_ls_weighting_details 'w=1/[\s^2^(Fo^2^)+(0.0720P)^2^+1.2905P] where P=(Fo^2^+2Fc^2^)/3'
_refine_ls_weighting_scheme calc
_refine_ls_wR_factor_gt 0.1308
_refine_ls_wR_factor_ref 0.1372
_reflns_number_gt 6204
_reflns_number_total 7767
_reflns_threshold_expression 'I > 2\s(I)'
_cod_data_source_file is5558sup1.cif
_cod_data_source_block I
_cod_original_cell_volume 1284.78(16)
_cod_database_code 2243615
_shelx_space_group_comment
;
The symmetry employed for this shelxl refinement is uniquely defined
by the following loop, which should always be used as a source of
symmetry information in preference to the above space-group names.
They are only intended as comments.
;
_shelx_estimated_absorpt_t_min 0.729
_shelx_estimated_absorpt_t_max 0.839

loop_
_space_group_symop_operation_xyz
'x, y, z'
'-x, -y, -z'

loop_
_atom_site_type_symbol
_atom_site_label
_atom_site_fract_x
_atom_site_fract_y
_atom_site_fract_z
_atom_site_U_iso_or_equiv
_atom_site_adp_type
_atom_site_calc_flag
_atom_site_occupancy
_atom_site_disorder_assembly
_atom_site_disorder_group
Ni Ni1 0.5000 0.5000 0.5000 0.01808(10) Uani d 1 . .
Mn Mn1 0.72582(4) 0.43090(3) 0.28526(3) 0.01909(10) Uani d 1 . .
Mn Mn2 0.59489(3) 0.76188(3) 0.52263(3) 0.01796(9) Uani d 1 . .
O O1 0.65814(17) 0.52833(15) 0.40892(14) 0.0203(3) Uani d 1 . .
O O2 0.81297(18) 0.57917(17) 0.25092(15) 0.0256(4) Uani d 1 . .
O O3 0.72951(19) 0.85163(17) 0.49693(15) 0.0272(4) Uani d 1 . .
O O4 0.44721(17) 0.67981(15) 0.54628(13) 0.0191(3) Uani d 1 . .
O O5 0.50532(17) 0.84616(15) 0.65760(14) 0.0209(3) Uani d 1 . .
O O6 0.21353(19) 0.66578(18) 0.83693(15) 0.0278(4) Uani d 1 . .
O O7 0.61523(18) 0.44755(16) 0.64128(14) 0.0239(3) Uani d 1 . .
O O8 0.70764(18) 0.61703(17) 0.64174(15) 0.0259(4) Uani d 1 . .
O O9 0.8980(2) 0.3245(2) 0.37362(19) 0.0349(4) Uani d 1 . .
H H9O 0.964(3) 0.307(4) 0.331(3) 0.052 Uiso d 1 . .
O O10 0.5606(2) 0.5444(2) 0.17778(16) 0.0344(4) Uani d 1 . .
H H10O 0.498(3) 0.576(4) 0.222(3) 0.052 Uiso d 1 . .
O O11 0.4808(2) 0.90151(17) 0.39868(17) 0.0300(4) Uani d 1 . .
H H11O 0.486(4) 0.977(2) 0.384(3) 0.045 Uiso d 1 . .
O O12 0.8752(3) 0.7344(5) 0.7432(3) 0.0847(13) Uani d 1 . .
H H12A 0.8150 0.7177 0.7066 0.127 Uiso calc 1 . .
O O13 1.015(3) 0.4661(18) -0.003(2) 0.156(6) Uani d 0.5 A -1
H H13A 0.9779 0.5158 0.0521 0.233 Uiso d 0.5 A -1
H H13B 0.9842 0.3968 0.0223 0.233 Uiso d 0.5 A -1
N N1 0.3884(2) 0.69063(18) 0.65720(15) 0.0182(4) Uani d 1 . .
N N2 0.6789(2) 0.65323(18) 0.39992(16) 0.0199(4) Uani d 1 . .
C C1 0.7675(2) 0.6685(2) 0.31880(19) 0.0213(4) Uani d 1 . .
C C2 0.8140(2) 0.7887(2) 0.3086(2) 0.0220(4) Uani d 1 . .
C C3 0.8848(3) 0.8180(2) 0.2086(2) 0.0273(5) Uani d 1 . .
H H3 0.8979 0.7621 0.1488 0.033 Uiso calc 1 . .
C C4 0.9360(3) 0.9269(3) 0.1955(3) 0.0338(6) Uani d 1 . .
H H4 0.9836 0.9460 0.1272 0.041 Uiso calc 1 . .
C C5 0.9169(3) 1.0079(3) 0.2831(3) 0.0342(6) Uani d 1 . .
H H5 0.9525 1.0825 0.2747 0.041 Uiso calc 1 . .
C C6 0.8469(3) 0.9817(2) 0.3826(2) 0.0301(5) Uani d 1 . .
H H6 0.8353 1.0383 0.4417 0.036 Uiso calc 1 . .
C C7 0.7929(2) 0.8724(2) 0.3972(2) 0.0232(5) Uani d 1 . .
C C8 0.4211(2) 0.7826(2) 0.70775(18) 0.0183(4) Uani d 1 . .
C C9 0.3615(2) 0.8147(2) 0.82130(18) 0.0203(4) Uani d 1 . .
C C10 0.4022(3) 0.9118(3) 0.8729(2) 0.0268(5) Uani d 1 . .
H H10 0.4670 0.9525 0.8345 0.032 Uiso calc 1 . .
C C11 0.3501(3) 0.9492(3) 0.9781(2) 0.0327(6) Uani d 1 . .
H H11 0.3787 1.0151 1.0116 0.039 Uiso calc 1 . .
C C12 0.2558(3) 0.8900(3) 1.0346(2) 0.0316(6) Uani d 1 . .
H H12 0.2203 0.9151 1.1073 0.038 Uiso calc 1 . .
C C13 0.2134(3) 0.7951(3) 0.9856(2) 0.0259(5) Uani d 1 . .
H H13 0.1483 0.7557 1.0252 0.031 Uiso calc 1 . .
C C14 0.2643(2) 0.7553(2) 0.87871(19) 0.0216(4) Uani d 1 . .
C C15 0.6980(3) 0.5059(2) 0.6754(2) 0.0258(5) Uani d 1 . .
C C16 0.7891(4) 0.4355(3) 0.7642(3) 0.0443(8) Uani d 1 . .
H H16A 0.8066 0.3439 0.7540 0.066 Uiso calc 1 . .
H H16B 0.7475 0.4518 0.8399 0.066 Uiso calc 1 . .
H H16C 0.8726 0.4649 0.7565 0.066 Uiso calc 1 . .
C C17 0.9312(5) 0.3374(7) 0.4821(4) 0.107(3) Uani d 1 . .
H H17A 1.0278 0.3194 0.4855 0.129 Uiso calc 1 . .
H H17B 0.8951 0.2773 0.5352 0.129 Uiso calc 1 . .
H H17C 0.8945 0.4245 0.5030 0.129 Uiso calc 1 . .
C C18 0.5752(4) 0.6311(4) 0.0836(3) 0.0627(12) Uani d 1 . .
H H18A 0.6480 0.5919 0.0324 0.094 Uiso calc 1 . .
H H18B 0.5944 0.7086 0.1103 0.094 Uiso calc 1 . .
H H18C 0.4930 0.6529 0.0430 0.094 Uiso calc 1 . .
C C19 0.3701(4) 0.8873(3) 0.3386(3) 0.0447(8) Uani d 1 . .
H H19A 0.3931 0.8898 0.2569 0.067 Uiso calc 1 . .
H H19B 0.2946 0.9568 0.3545 0.067 Uiso calc 1 . .
H H19C 0.3468 0.8055 0.3633 0.067 Uiso calc 1 . .
C C20 0.8243(6) 0.7872(6) 0.8340(5) 0.0872(18) Uani d 1 . .
H H20A 0.7712 0.8719 0.8138 0.105 Uiso calc 1 . .
H H20B 0.8951 0.7951 0.8822 0.105 Uiso calc 1 . .
H H20C 0.7679 0.7347 0.8754 0.105 Uiso calc 1 . .

loop_
_atom_site_aniso_label
_atom_site_aniso_U_11
_atom_site_aniso_U_22
_atom_site_aniso_U_33
_atom_site_aniso_U_12
_atom_site_aniso_U_13
_atom_site_aniso_U_23
Ni1 0.0219(2) 0.01533(19) 0.01792(18) -0.00658(15) 0.00285(14) -0.00226(14)
Mn1 0.02230(19) 0.01651(17) 0.01929(16) -0.00688(13) 0.00547(12) -0.00386(12)
Mn2 0.02245(18) 0.01363(16) 0.01896(16) -0.00712(13) 0.00365(12) -0.00290(12)
O1 0.0270(8) 0.0128(7) 0.0225(7) -0.0092(6) 0.0070(6) -0.0038(6)
O2 0.0284(9) 0.0234(8) 0.0260(8) -0.0104(7) 0.0107(7) -0.0053(7)
O3 0.0324(10) 0.0250(8) 0.0282(8) -0.0149(7) 0.0028(7) -0.0055(7)
O4 0.0251(8) 0.0171(7) 0.0159(7) -0.0070(6) 0.0043(6) -0.0030(6)
O5 0.0260(9) 0.0164(7) 0.0218(7) -0.0078(6) 0.0024(6) -0.0045(6)
O6 0.0324(10) 0.0275(9) 0.0264(8) -0.0139(8) 0.0112(7) -0.0094(7)
O7 0.0271(9) 0.0227(8) 0.0223(8) -0.0066(7) 0.0000(7) -0.0004(6)
O8 0.0261(9) 0.0262(9) 0.0265(8) -0.0084(7) -0.0030(7) 0.0003(7)
O9 0.0228(10) 0.0386(11) 0.0400(11) 0.0006(8) 0.0007(8) -0.0037(9)
O10 0.0312(11) 0.0416(11) 0.0267(9) -0.0048(9) 0.0037(8) 0.0075(8)
O11 0.0385(11) 0.0183(8) 0.0342(9) -0.0087(7) -0.0071(8) 0.0038(7)
O12 0.0352(14) 0.156(4) 0.076(2) -0.0347(19) 0.0118(14) -0.064(2)
O13 0.170(9) 0.188(12) 0.099(5) -0.036(9) 0.009(6) 0.026(9)
N1 0.0229(9) 0.0162(8) 0.0158(8) -0.0051(7) 0.0033(7) -0.0037(6)
N2 0.0247(10) 0.0144(8) 0.0224(8) -0.0090(7) 0.0039(7) -0.0026(7)
C1 0.0225(11) 0.0198(10) 0.0216(10) -0.0061(8) 0.0018(8) 0.0010(8)
C2 0.0194(11) 0.0181(10) 0.0292(11) -0.0081(8) 0.0040(9) 0.0018(9)
C3 0.0238(12) 0.0255(11) 0.0316(12) -0.0070(9) 0.0073(9) 0.0009(10)
C4 0.0276(13) 0.0286(13) 0.0435(15) -0.0095(11) 0.0084(11) 0.0089(11)
C5 0.0299(14) 0.0229(12) 0.0506(16) -0.0116(10) 0.0051(12) 0.0034(11)
C6 0.0309(14) 0.0200(11) 0.0418(14) -0.0117(10) 0.0027(11) -0.0021(10)
C7 0.0179(11) 0.0193(10) 0.0326(12) -0.0053(8) 0.0003(9) 0.0001(9)
C8 0.0186(10) 0.0170(9) 0.0188(9) -0.0031(8) 0.0005(8) -0.0019(8)
C9 0.0216(11) 0.0224(10) 0.0164(9) -0.0032(8) 0.0014(8) -0.0043(8)
C10 0.0273(12) 0.0303(12) 0.0251(11) -0.0091(10) 0.0031(9) -0.0110(10)
C11 0.0294(13) 0.0437(15) 0.0297(12) -0.0135(12) 0.0040(10) -0.0200(11)
C12 0.0279(13) 0.0466(16) 0.0219(11) -0.0090(12) 0.0045(9) -0.0132(11)
C13 0.0253(12) 0.0313(12) 0.0197(10) -0.0039(10) 0.0035(9) -0.0031(9)
C14 0.0217(11) 0.0211(10) 0.0212(10) -0.0033(8) 0.0010(8) -0.0018(8)
C15 0.0257(12) 0.0288(12) 0.0213(10) -0.0024(10) -0.0002(9) -0.0020(9)
C16 0.0485(19) 0.0448(17) 0.0405(16) -0.0108(14) -0.0223(14) 0.0105(14)
C17 0.070(3) 0.176(6) 0.044(2) 0.061(4) -0.022(2) -0.035(3)
C18 0.051(2) 0.073(3) 0.051(2) -0.0006(19) 0.0063(17) 0.033(2)
C19 0.058(2) 0.0368(16) 0.0437(17) -0.0176(15) -0.0181(15) 0.0064(13)
C20 0.092(4) 0.097(4) 0.088(4) -0.048(3) 0.031(3) -0.047(3)

loop_
_atom_type_symbol
_atom_type_description
_atom_type_scat_dispersion_real
_atom_type_scat_dispersion_imag
_atom_type_scat_source
C C 0.0033 0.0016 'International Tables Vol C Tables 4.2.6.8 and 6.1.1.4'
H H 0.0000 0.0000 'International Tables Vol C Tables 4.2.6.8 and 6.1.1.4'
N N 0.0061 0.0033 'International Tables Vol C Tables 4.2.6.8 and 6.1.1.4'
O O 0.0106 0.0060 'International Tables Vol C Tables 4.2.6.8 and 6.1.1.4'
Mn Mn 0.3368 0.7283 'International Tables Vol C Tables 4.2.6.8 and 6.1.1.4'
Ni Ni 0.3393 1.1124 'International Tables Vol C Tables 4.2.6.8 and 6.1.1.4'

loop_
_geom_angle_atom_site_label_1
_geom_angle_atom_site_label_2
_geom_angle_atom_site_label_3
_geom_angle_site_symmetry_1
_geom_angle_site_symmetry_3
_geom_angle
_geom_angle_publ_flag
O1 Ni1 O1 . 2_666 180.0 ?
O1 Ni1 O4 . 2_666 85.54(6) ?
O1 Ni1 O4 2_666 2_666 94.46(6) ?
O1 Ni1 O4 . . 94.46(6) ?
O1 Ni1 O4 2_666 . 85.54(6) ?
O4 Ni1 O4 2_666 . 180.0 ?
O1 Ni1 O7 . . 89.30(7) ?
O1 Ni1 O7 2_666 . 90.70(7) ?
O4 Ni1 O7 2_666 . 89.35(7) ?
O4 Ni1 O7 . . 90.65(7) ?
O1 Ni1 O7 . 2_666 90.70(7) ?
O1 Ni1 O7 2_666 2_666 89.30(7) ?
O4 Ni1 O7 2_666 2_666 90.65(7) ?
O4 Ni1 O7 . 2_666 89.35(7) ?
O7 Ni1 O7 . 2_666 180.0 ?
O6 Mn1 O1 2_666 . 177.99(8) ?
O6 Mn1 N1 2_666 2_666 90.59(8) ?
O1 Mn1 N1 . 2_666 87.90(7) ?
O6 Mn1 O2 2_666 . 101.75(7) ?
O1 Mn1 O2 . . 79.66(7) ?
N1 Mn1 O2 2_666 . 166.99(7) ?
O6 Mn1 O9 2_666 . 87.57(8) ?
O1 Mn1 O9 . . 93.84(8) ?
N1 Mn1 O9 2_666 . 93.75(8) ?
O2 Mn1 O9 . . 90.88(8) ?
O6 Mn1 O10 2_666 . 88.50(8) ?
O1 Mn1 O10 . . 90.20(8) ?
N1 Mn1 O10 2_666 . 90.55(8) ?
O2 Mn1 O10 . . 85.74(8) ?
O9 Mn1 O10 . . 174.20(8) ?
O3 Mn2 O4 . . 176.03(8) ?
O3 Mn2 N2 . . 88.18(8) ?
O4 Mn2 N2 . . 93.66(7) ?
O3 Mn2 O5 . . 98.67(7) ?
O4 Mn2 O5 . . 79.85(7) ?
N2 Mn2 O5 . . 171.17(7) ?
O3 Mn2 O8 . . 93.89(8) ?
O4 Mn2 O8 . . 89.72(7) ?
N2 Mn2 O8 . . 86.94(8) ?
O5 Mn2 O8 . . 87.05(7) ?
O3 Mn2 O11 . . 87.30(8) ?
O4 Mn2 O11 . . 89.15(7) ?
N2 Mn2 O11 . . 91.20(8) ?
O5 Mn2 O11 . . 94.65(7) ?
O8 Mn2 O11 . . 177.77(7) ?
N2 O1 Mn1 . . 115.37(13) ?
N2 O1 Ni1 . . 116.20(13) ?
Mn1 O1 Ni1 . . 121.46(8) ?
C1 O2 Mn1 . . 111.39(15) ?
C7 O3 Mn2 . . 126.39(15) ?
N1 O4 Mn2 . . 112.52(12) ?
N1 O4 Ni1 . . 114.00(12) ?
Mn2 O4 Ni1 . . 109.98(8) ?
C8 O5 Mn2 . . 111.06(13) ?
C14 O6 Mn1 . 2_666 129.29(16) ?
C15 O7 Ni1 . . 126.98(16) ?
C15 O8 Mn2 . . 132.85(17) ?
C17 O9 Mn1 . . 127.6(2) ?
C17 O9 H9O . . 111(3) ?
Mn1 O9 H9O . . 113(3) ?
C18 O10 Mn1 . . 126.2(2) ?
C18 O10 H10O . . 111(3) ?
Mn1 O10 H10O . . 108(3) ?
C19 O11 Mn2 . . 127.54(17) ?
C19 O11 H11O . . 104(3) ?
Mn2 O11 H11O . . 128(3) ?
C20 O12 H12A . . 109.5 ?
H13A O13 H13B . . 97.8 ?
C8 N1 O4 . . 111.81(18) ?
C8 N1 Mn1 . 2_666 129.84(16) ?
O4 N1 Mn1 . 2_666 118.35(13) ?
C1 N2 O1 . . 111.30(18) ?
C1 N2 Mn2 . . 131.90(16) ?
O1 N2 Mn2 . . 115.94(14) ?
O2 C1 N2 . . 120.4(2) ?
O2 C1 C2 . . 121.6(2) ?
N2 C1 C2 . . 118.0(2) ?
C3 C2 C7 . . 119.7(2) ?
C3 C2 C1 . . 118.1(2) ?
C7 C2 C1 . . 122.2(2) ?
C4 C3 C2 . . 121.0(3) ?
C4 C3 H3 . . 119.5 ?
C2 C3 H3 . . 119.5 ?
C3 C4 C5 . . 119.2(3) ?
C3 C4 H4 . . 120.4 ?
C5 C4 H4 . . 120.4 ?
C6 C5 C4 . . 121.0(2) ?
C6 C5 H5 . . 119.5 ?
C4 C5 H5 . . 119.5 ?
C5 C6 C7 . . 120.7(3) ?
C5 C6 H6 . . 119.7 ?
C7 C6 H6 . . 119.7 ?
O3 C7 C6 . . 117.3(2) ?
O3 C7 C2 . . 124.3(2) ?
C6 C7 C2 . . 118.4(2) ?
O5 C8 N1 . . 120.2(2) ?
O5 C8 C9 . . 120.09(19) ?
N1 C8 C9 . . 119.7(2) ?
C10 C9 C14 . . 118.9(2) ?
C10 C9 C8 . . 117.4(2) ?
C14 C9 C8 . . 123.6(2) ?
C11 C10 C9 . . 121.3(2) ?
C11 C10 H10 . . 119.4 ?
C9 C10 H10 . . 119.4 ?
C10 C11 C12 . . 119.7(2) ?
C10 C11 H11 . . 120.2 ?
C12 C11 H11 . . 120.2 ?
C13 C12 C11 . . 120.3(2) ?
C13 C12 H12 . . 119.9 ?
C11 C12 H12 . . 119.9 ?
C12 C13 C14 . . 121.4(2) ?
C12 C13 H13 . . 119.3 ?
C14 C13 H13 . . 119.3 ?
O6 C14 C13 . . 116.8(2) ?
O6 C14 C9 . . 124.7(2) ?
C13 C14 C9 . . 118.5(2) ?
O8 C15 O7 . . 124.9(2) ?
O8 C15 C16 . . 118.4(2) ?
O7 C15 C16 . . 116.7(2) ?
C15 C16 H16A . . 109.5 ?
C15 C16 H16B . . 109.5 ?
H16A C16 H16B . . 109.5 ?
C15 C16 H16C . . 109.5 ?
H16A C16 H16C . . 109.5 ?
H16B C16 H16C . . 109.5 ?
O9 C17 H17A . . 109.5 ?
O9 C17 H17B . . 109.5 ?
H17A C17 H17B . . 109.5 ?
O9 C17 H17C . . 109.5 ?
H17A C17 H17C . . 109.5 ?
H17B C17 H17C . . 109.5 ?
O10 C18 H18A . . 109.5 ?
O10 C18 H18B . . 109.5 ?
H18A C18 H18B . . 109.5 ?
O10 C18 H18C . . 109.5 ?
H18A C18 H18C . . 109.5 ?
H18B C18 H18C . . 109.5 ?
O11 C19 H19A . . 109.5 ?
O11 C19 H19B . . 109.5 ?
H19A C19 H19B . . 109.5 ?
O11 C19 H19C . . 109.5 ?
H19A C19 H19C . . 109.5 ?
H19B C19 H19C . . 109.5 ?
O12 C20 H20A . . 109.5 ?
O12 C20 H20B . . 109.5 ?
H20A C20 H20B . . 109.5 ?
O12 C20 H20C . . 109.5 ?
H20A C20 H20C . . 109.5 ?
H20B C20 H20C . . 109.5 ?

loop_
_geom_bond_atom_site_label_1
_geom_bond_atom_site_label_2
_geom_bond_site_symmetry_2
_geom_bond_distance
_geom_bond_publ_flag
Ni1 O1 . 1.9673(16) ?
Ni1 O1 2_666 1.9673(16) ?
Ni1 O4 2_666 2.0082(15) ?
Ni1 O4 . 2.0082(15) ?
Ni1 O7 . 2.0874(17) ?
Ni1 O7 2_666 2.0874(17) ?
Mn1 O6 2_666 1.8480(17) ?
Mn1 O1 . 1.8799(16) ?
Mn1 N1 2_666 1.9990(19) ?
Mn1 O2 . 2.0003(18) ?
Mn1 O9 . 2.182(2) ?
Mn1 O10 . 2.275(2) ?
Mn2 O3 . 1.8578(18) ?
Mn2 O4 . 1.9208(17) ?
Mn2 N2 . 1.9772(19) ?
Mn2 O5 . 1.9789(17) ?
Mn2 O8 . 2.2048(18) ?
Mn2 O11 . 2.2170(18) ?
O1 N2 . 1.403(2) ?
O2 C1 . 1.294(3) ?
O3 C7 . 1.339(3) ?
O4 N1 . 1.413(2) ?
O5 C8 . 1.306(3) ?
O6 C14 . 1.335(3) ?
O6 Mn1 2_666 1.8480(17) ?
O7 C15 . 1.270(3) ?
O8 C15 . 1.254(3) ?
O9 C17 . 1.377(5) ?
O9 H9O . 0.820(19) ?
O10 C18 . 1.416(4) ?
O10 H10O . 0.838(18) ?
O11 C19 . 1.431(4) ?
O11 H11O . 0.834(18) ?
O12 C20 . 1.285(5) ?
O12 H12A . 0.8400 ?
O13 H13A . 0.8912 ?
O13 H13B . 0.8940 ?
N1 C8 . 1.313(3) ?
N1 Mn1 2_666 1.9991(19) ?
N2 C1 . 1.309(3) ?
C1 C2 . 1.470(3) ?
C2 C3 . 1.401(3) ?
C2 C7 . 1.414(4) ?
C3 C4 . 1.382(4) ?
C3 H3 . 0.9500 ?
C4 C5 . 1.387(4) ?
C4 H4 . 0.9500 ?
C5 C6 . 1.383(4) ?
C5 H5 . 0.9500 ?
C6 C7 . 1.404(3) ?
C6 H6 . 0.9500 ?
C8 C9 . 1.477(3) ?
C9 C10 . 1.405(3) ?
C9 C14 . 1.415(3) ?
C10 C11 . 1.380(3) ?
C10 H10 . 0.9500 ?
C11 C12 . 1.386(4) ?
C11 H11 . 0.9500 ?
C12 C13 . 1.378(4) ?
C12 H12 . 0.9500 ?
C13 C14 . 1.402(3) ?
C13 H13 . 0.9500 ?
C15 C16 . 1.504(4) ?
C16 H16A . 0.9800 ?
C16 H16B . 0.9800 ?
C16 H16C . 0.9800 ?
C17 H17A . 0.9800 ?
C17 H17B . 0.9800 ?
C17 H17C . 0.9800 ?
C18 H18A . 0.9800 ?
C18 H18B . 0.9800 ?
C18 H18C . 0.9800 ?
C19 H19A . 0.9800 ?
C19 H19B . 0.9800 ?
C19 H19C . 0.9800 ?
C20 H20A . 0.9800 ?
C20 H20B . 0.9800 ?
C20 H20C . 0.9800 ?

loop_
_geom_hbond_atom_site_label_D
_geom_hbond_atom_site_label_H
_geom_hbond_atom_site_label_A
_geom_hbond_site_symmetry_A
_geom_hbond_distance_DH
_geom_hbond_distance_HA
_geom_hbond_distance_DA
_geom_hbond_angle_DHA
O9 H9O O12 2_766 0.820(19) 1.82(2) 2.630(4) 172(4)
O10 H10O O7 2_666 0.838(18) 1.97(3) 2.713(3) 148(4)
O11 H11O O5 2_676 0.834(18) 1.945(19) 2.778(2) 178(4)
O12 H12A O8 . 0.84 1.94 2.743(3) 159

loop_
_geom_torsion_atom_site_label_1
_geom_torsion_atom_site_label_2
_geom_torsion_atom_site_label_3
_geom_torsion_atom_site_label_4
_geom_torsion_site_symmetry_1
_geom_torsion_site_symmetry_2
_geom_torsion_site_symmetry_3
_geom_torsion_site_symmetry_4
_geom_torsion
_geom_torsion_publ_flag
N1 Mn1 O1 N2 2_666 . . . -163.95(16) ?
O2 Mn1 O1 N2 . . . . 12.24(15) ?
O9 Mn1 O1 N2 . . . . 102.43(16) ?
O10 Mn1 O1 N2 . . . . -73.40(15) ?
N1 Mn1 O1 Ni1 2_666 . . . -14.29(10) ?
O2 Mn1 O1 Ni1 . . . . 161.89(11) ?
O9 Mn1 O1 Ni1 . . . . -107.91(11) ?
O10 Mn1 O1 Ni1 . . . . 76.26(10) ?
N2 Mn2 O3 C7 . . . . 32.0(2) ?
O5 Mn2 O3 C7 . . . . -153.54(19) ?
O8 Mn2 O3 C7 . . . . 118.9(2) ?
O11 Mn2 O3 C7 . . . . -59.2(2) ?
Mn2 O4 N1 C8 . . . . 18.3(2) ?
Ni1 O4 N1 C8 . . . . 144.44(16) ?
Mn2 O4 N1 Mn1 . . . 2_666 -160.92(9) ?
Ni1 O4 N1 Mn1 . . . 2_666 -34.81(17) ?
Mn1 O1 N2 C1 . . . . -14.5(2) ?
Ni1 O1 N2 C1 . . . . -165.81(15) ?
Mn1 O1 N2 Mn2 . . . . 174.82(9) ?
Ni1 O1 N2 Mn2 . . . . 23.53(19) ?
Mn1 O2 C1 N2 . . . . 2.2(3) ?
Mn1 O2 C1 C2 . . . . -178.51(18) ?
O1 N2 C1 O2 . . . . 7.6(3) ?
Mn2 N2 C1 O2 . . . . 176.28(17) ?
O1 N2 C1 C2 . . . . -171.72(19) ?
Mn2 N2 C1 C2 . . . . -3.0(3) ?
O2 C1 C2 C3 . . . . 14.8(4) ?
N2 C1 C2 C3 . . . . -165.9(2) ?
O2 C1 C2 C7 . . . . -163.2(2) ?
N2 C1 C2 C7 . . . . 16.1(3) ?
C7 C2 C3 C4 . . . . 0.8(4) ?
C1 C2 C3 C4 . . . . -177.3(2) ?
C2 C3 C4 C5 . . . . 0.2(4) ?
C3 C4 C5 C6 . . . . -0.5(4) ?
C4 C5 C6 C7 . . . . -0.2(4) ?
Mn2 O3 C7 C6 . . . . 153.19(19) ?
Mn2 O3 C7 C2 . . . . -30.0(3) ?
C5 C6 C7 O3 . . . . 178.2(2) ?
C5 C6 C7 C2 . . . . 1.2(4) ?
C3 C2 C7 O3 . . . . -178.3(2) ?
C1 C2 C7 O3 . . . . -0.3(4) ?
C3 C2 C7 C6 . . . . -1.4(4) ?
C1 C2 C7 C6 . . . . 176.6(2) ?
Mn2 O5 C8 N1 . . . . -11.7(3) ?
Mn2 O5 C8 C9 . . . . 168.76(16) ?
O4 N1 C8 O5 . . . . -4.0(3) ?
Mn1 N1 C8 O5 2_666 . . . 175.17(16) ?
O4 N1 C8 C9 . . . . 175.55(18) ?
Mn1 N1 C8 C9 2_666 . . . -5.3(3) ?
O5 C8 C9 C10 . . . . -2.0(3) ?
N1 C8 C9 C10 . . . . 178.5(2) ?
O5 C8 C9 C14 . . . . 176.4(2) ?
N1 C8 C9 C14 . . . . -3.1(3) ?
C14 C9 C10 C11 . . . . 0.5(4) ?
C8 C9 C10 C11 . . . . 179.0(2) ?
C9 C10 C11 C12 . . . . 0.1(4) ?
C10 C11 C12 C13 . . . . -0.5(5) ?
C11 C12 C13 C14 . . . . 0.4(4) ?
Mn1 O6 C14 C13 2_666 . . . -167.37(18) ?
Mn1 O6 C14 C9 2_666 . . . 14.8(4) ?
C12 C13 C14 O6 . . . . -177.8(2) ?
C12 C13 C14 C9 . . . . 0.2(4) ?
C10 C9 C14 O6 . . . . 177.2(2) ?
C8 C9 C14 O6 . . . . -1.2(4) ?
C10 C9 C14 C13 . . . . -0.6(3) ?
C8 C9 C14 C13 . . . . -179.1(2) ?
Mn2 O8 C15 O7 . . . . 2.6(4) ?
Mn2 O8 C15 C16 . . . . -176.5(2) ?
Ni1 O7 C15 O8 . . . . 13.4(4) ?
Ni1 O7 C15 C16 . . . . -167.5(2) ?

_cod_database_fobs_code 2243615
